data_4062926
loop_
_publ_author_name
'Thomas M. Cameron'
'John C. Gordon'
'Brian L. Scott'

_publ_section_title
;
Synthesis and Characterization of
(Mono)pentamethylcyclopentadienyl Lutetium
Complexes: Formation of Bipyridyl Stabilized
Alkyls, Anilides, and a Terminal Acetylide
;
_journal_name_full Organometallics
_journal_paper_doi 10.1021/om0497700
_journal_year 2004
_chemical_formula_sum 'C40 H60 Lu N3 O Si'
_chemical_formula_weight 801.97
_space_group_IT_number 14
_symmetry_cell_setting monoclinic
_symmetry_space_group_name_Hall '-P 2yn'
_symmetry_space_group_name_H-M 'P 1 21/n 1'
_cell_angle_alpha 90.00
_cell_angle_beta 91.214(8)
_cell_angle_gamma 90.00
_cell_formula_units_Z 4
_cell_length_a 10.837(5)
_cell_length_b 20.678(9)
_cell_length_c 16.960(7)
_cell_measurement_temperature 203(2)
_cell_volume 3800(3)
_diffrn_ambient_temperature 203(2)
_exptl_crystal_density_diffrn 1.402
_cod_original_sg_symbol_H-M 'P 21/n'
_cod_database_code 4062926

loop_
_symmetry_equiv_pos_as_xyz
'x, y, z'
'-x+1/2, y+1/2, -z+1/2'
'-x, -y, -z'
'x-1/2, -y-1/2, z-1/2'

loop_
_atom_site_label
_atom_site_type_symbol
_atom_site_fract_x
_atom_site_fract_y
_atom_site_fract_z
_atom_site_U_iso_or_equiv
_atom_site_adp_type
_atom_site_occupancy
_atom_site_symmetry_multiplicity
_atom_site_calc_flag
_atom_site_refinement_flags
_atom_site_disorder_assembly
_atom_site_disorder_group
Lu1 Lu 0.24470(5) 0.21537(2) 0.15606(3) 0.0314(2) Uani 1 1 d . . .
Si1 Si 0.1010(4) 0.34778(19) 0.2841(2) 0.0540(10) Uani 1 1 d . . .
N1 N 0.1954(9) 0.1326(4) 0.0547(6) 0.035(2) Uani 1 1 d . . .
N2 N 0.2281(9) 0.2573(5) 0.0193(6) 0.036(2) Uani 1 1 d . . .
N3 N 0.1282(9) 0.1527(5) 0.2307(6) 0.038(2) Uani 1 1 d . . .
H3 H 0.1681 0.1468 0.2745 0.046 Uiso 1 1 calc R . .
C1 C 0.4597(13) 0.2561(7) 0.2106(9) 0.052(4) Uani 1 1 d . . .
C2 C 0.4289(13) 0.1995(7) 0.2546(8) 0.046(3) Uani 1 1 d . . .
C3 C 0.4369(12) 0.1464(6) 0.2033(8) 0.043(3) Uani 1 1 d . . .
C4 C 0.4680(14) 0.1696(7) 0.1278(8) 0.050(3) Uani 1 1 d . . .
C5 C 0.4807(14) 0.2372(7) 0.1337(8) 0.052(4) Uani 1 1 d . . .
C6 C 0.4795(16) 0.3222(8) 0.2454(11) 0.074(5) Uani 1 1 d . . .
H6A H 0.4564 0.3219 0.2997 0.111 Uiso 1 1 calc R . .
H6B H 0.4297 0.3531 0.2168 0.111 Uiso 1 1 calc R . .
H6C H 0.5649 0.3339 0.2418 0.111 Uiso 1 1 calc R . .
C7 C 0.4063(17) 0.1957(9) 0.3406(10) 0.074(5) Uani 1 1 d . . .
H7A H 0.4043 0.2386 0.3623 0.111 Uiso 1 1 calc R . .
H7B H 0.4713 0.1714 0.3660 0.111 Uiso 1 1 calc R . .
H7C H 0.3287 0.1747 0.3490 0.111 Uiso 1 1 calc R . .
C8 C 0.4254(14) 0.0757(7) 0.2252(11) 0.071(5) Uani 1 1 d . . .
H8A H 0.4353 0.0495 0.1790 0.107 Uiso 1 1 calc R . .
H8B H 0.3455 0.0680 0.2466 0.107 Uiso 1 1 calc R . .
H8C H 0.4881 0.0648 0.2638 0.107 Uiso 1 1 calc R . .
C9 C 0.4929(15) 0.1292(9) 0.0573(10) 0.073(5) Uani 1 1 d . . .
H9A H 0.4763 0.0847 0.0691 0.109 Uiso 1 1 calc R . .
H9B H 0.5778 0.1339 0.0433 0.109 Uiso 1 1 calc R . .
H9C H 0.4407 0.1430 0.0140 0.109 Uiso 1 1 calc R . .
C10 C 0.5276(14) 0.2829(8) 0.0729(11) 0.075(6) Uani 1 1 d . . .
H10A H 0.5369 0.2604 0.0239 0.113 Uiso 1 1 calc R . .
H10B H 0.6060 0.3000 0.0902 0.113 Uiso 1 1 calc R . .
H10C H 0.4699 0.3178 0.0657 0.113 Uiso 1 1 calc R . .
C11 C 0.1749(12) 0.0718(6) 0.0763(7) 0.041(3) Uani 1 1 d . . .
H11 H 0.1756 0.0618 0.1297 0.049 Uiso 1 1 calc R . .
C12 C 0.1524(14) 0.0227(6) 0.0222(8) 0.051(4) Uani 1 1 d . . .
H12 H 0.1357 -0.0190 0.0393 0.061 Uiso 1 1 calc R . .
C13 C 0.1552(16) 0.0367(7) -0.0575(9) 0.061(4) Uani 1 1 d . . .
H13 H 0.1425 0.0044 -0.0950 0.074 Uiso 1 1 calc R . .
C14 C 0.1773(14) 0.0995(7) -0.0801(8) 0.051(4) Uani 1 1 d . . .
H14 H 0.1793 0.1102 -0.1333 0.061 Uiso 1 1 calc R . .
C15 C 0.1969(11) 0.1473(6) -0.0224(7) 0.037(3) Uani 1 1 d . . .
C16 C 0.2193(12) 0.2166(6) -0.0428(7) 0.040(3) Uani 1 1 d . . .
C17 C 0.2283(16) 0.2395(8) -0.1193(8) 0.058(4) Uani 1 1 d . . .
H17 H 0.2229 0.2106 -0.1613 0.069 Uiso 1 1 calc R . .
C18 C 0.2446(15) 0.3031(8) -0.1338(9) 0.059(4) Uani 1 1 d . . .
H18 H 0.2505 0.3182 -0.1852 0.071 Uiso 1 1 calc R . .
C19 C 0.2522(14) 0.3447(7) -0.0712(9) 0.054(4) Uani 1 1 d . . .
H19 H 0.2621 0.3888 -0.0796 0.065 Uiso 1 1 calc R . .
C20 C 0.2451(13) 0.3205(7) 0.0047(8) 0.044(3) Uani 1 1 d . . .
H20 H 0.2524 0.3490 0.0470 0.053 Uiso 1 1 calc R . .
C21 C 0.1623(12) 0.3196(6) 0.1886(7) 0.038(3) Uani 1 1 d . . .
H21A H 0.2267 0.3502 0.1759 0.046 Uiso 1 1 calc R . .
H21B H 0.0960 0.3270 0.1503 0.046 Uiso 1 1 calc R . .
C22 C 0.0635(19) 0.2808(7) 0.3537(10) 0.076(5) Uani 1 1 d . . .
H22A H 0.0323 0.2987 0.4015 0.113 Uiso 1 1 calc R . .
H22B H 0.1368 0.2562 0.3655 0.113 Uiso 1 1 calc R . .
H22C H 0.0023 0.2531 0.3298 0.113 Uiso 1 1 calc R . .
C23 C 0.213(2) 0.4004(9) 0.3424(10) 0.090(7) Uani 1 1 d . . .
H23A H 0.1762 0.4128 0.3912 0.136 Uiso 1 1 calc R . .
H23B H 0.2315 0.4383 0.3124 0.136 Uiso 1 1 calc R . .
H23C H 0.2873 0.3766 0.3533 0.136 Uiso 1 1 calc R . .
C24 C -0.0457(19) 0.3990(7) 0.2702(12) 0.082(6) Uani 1 1 d . . .
H24A H -0.0750 0.4120 0.3208 0.123 Uiso 1 1 calc R . .
H24B H -0.1080 0.3740 0.2432 0.123 Uiso 1 1 calc R . .
H24C H -0.0272 0.4367 0.2396 0.123 Uiso 1 1 calc R . .
C25 C 0.0186(12) 0.1194(5) 0.2358(7) 0.035(3) Uani 1 1 d . . .
C26 C -0.0790(12) 0.1345(6) 0.1842(7) 0.039(3) Uani 1 1 d . . .
C27 C -0.1941(12) 0.1010(7) 0.1884(9) 0.049(3) Uani 1 1 d . . .
H27 H -0.2597 0.1126 0.1552 0.058 Uiso 1 1 calc R . .
C28 C -0.2078(15) 0.0509(7) 0.2422(9) 0.055(4) Uani 1 1 d . . .
H28 H -0.2814 0.0279 0.2441 0.066 Uiso 1 1 calc R . .
C29 C -0.1105(15) 0.0357(6) 0.2929(9) 0.054(4) Uani 1 1 d . . .
H29 H -0.1205 0.0024 0.3290 0.064 Uiso 1 1 calc R . .
C30 C 0.0017(13) 0.0683(6) 0.2919(7) 0.041(3) Uani 1 1 d . . .
C31 C 0.1019(13) 0.0521(6) 0.3521(8) 0.045(3) Uani 1 1 d . . .
H31 H 0.1802 0.0600 0.3259 0.054 Uiso 1 1 calc R . .
C32 C 0.1005(17) 0.0982(7) 0.4216(9) 0.067(5) Uani 1 1 d . . .
H32A H 0.1657 0.0871 0.4583 0.101 Uiso 1 1 calc R . .
H32B H 0.0226 0.0951 0.4472 0.101 Uiso 1 1 calc R . .
H32C H 0.1122 0.1417 0.4033 0.101 Uiso 1 1 calc R . .
C33 C 0.1072(18) -0.0180(8) 0.3801(11) 0.079(5) Uiso 1 1 d . . .
H33A H 0.1094 -0.0462 0.3352 0.119 Uiso 1 1 calc R . .
H33B H 0.0356 -0.0274 0.4103 0.119 Uiso 1 1 calc R . .
H33C H 0.1801 -0.0244 0.4123 0.119 Uiso 1 1 calc R . .
C34 C -0.0748(14) 0.1904(7) 0.1235(8) 0.047(3) Uani 1 1 d . . .
H34 H 0.0106 0.2057 0.1214 0.056 Uiso 1 1 calc R . .
C35 C -0.1139(16) 0.1692(9) 0.0415(8) 0.069(5) Uani 1 1 d . . .
H35A H -0.1080 0.2050 0.0059 0.104 Uiso 1 1 calc R . .
H35B H -0.1977 0.1541 0.0420 0.104 Uiso 1 1 calc R . .
H35C H -0.0610 0.1349 0.0245 0.104 Uiso 1 1 calc R . .
C36 C -0.1558(15) 0.2474(8) 0.1543(10) 0.066(4) Uani 1 1 d . . .
H36A H -0.1529 0.2829 0.1178 0.098 Uiso 1 1 calc R . .
H36B H -0.1246 0.2612 0.2050 0.098 Uiso 1 1 calc R . .
H36C H -0.2396 0.2331 0.1590 0.098 Uiso 1 1 calc R . .

loop_
_atom_site_aniso_label
_atom_site_aniso_U_11
_atom_site_aniso_U_22
_atom_site_aniso_U_33
_atom_site_aniso_U_23
_atom_site_aniso_U_13
_atom_site_aniso_U_12
Lu1 0.0327(3) 0.0325(3) 0.0289(3) 0.0025(2) -0.00362(19) -0.0029(2)
Si1 0.076(3) 0.042(2) 0.044(2) -0.0084(17) 0.002(2) 0.002(2)
N1 0.040(6) 0.035(6) 0.031(5) 0.001(4) -0.004(4) -0.003(4)
N2 0.039(6) 0.040(6) 0.029(6) 0.008(4) -0.014(5) -0.004(4)
N3 0.033(5) 0.041(6) 0.041(6) 0.002(5) 0.004(5) -0.007(4)
C1 0.036(8) 0.052(8) 0.066(10) 0.011(7) -0.020(7) -0.010(6)
C2 0.035(7) 0.060(9) 0.042(8) 0.008(6) -0.009(6) -0.003(6)
C3 0.036(7) 0.042(7) 0.052(8) 0.012(6) -0.010(6) 0.000(6)
C4 0.060(9) 0.060(9) 0.030(7) 0.007(6) 0.003(6) 0.003(7)
C5 0.056(9) 0.068(9) 0.033(8) 0.021(7) -0.007(7) -0.011(7)
C6 0.057(11) 0.063(11) 0.101(15) -0.004(10) -0.022(10) -0.005(8)
C7 0.052(10) 0.114(14) 0.055(10) 0.009(9) -0.005(8) -0.012(9)
C8 0.040(9) 0.063(10) 0.110(15) 0.035(10) 0.002(9) 0.008(7)
C9 0.052(10) 0.105(14) 0.062(11) -0.002(9) 0.009(8) 0.015(9)
C10 0.031(8) 0.116(15) 0.079(12) 0.039(10) 0.005(8) -0.023(8)
C11 0.053(8) 0.038(7) 0.031(7) -0.003(5) 0.001(6) 0.003(6)
C12 0.061(9) 0.034(7) 0.057(9) -0.006(6) -0.010(7) -0.002(6)
C13 0.074(11) 0.050(9) 0.060(10) -0.020(7) -0.014(8) 0.007(8)
C14 0.056(9) 0.075(10) 0.022(6) -0.009(6) -0.002(6) 0.003(7)
C15 0.031(6) 0.049(7) 0.032(6) -0.002(6) 0.001(5) 0.003(5)
C16 0.035(7) 0.051(8) 0.034(7) 0.005(6) 0.003(5) 0.002(6)
C17 0.079(12) 0.067(10) 0.028(7) 0.006(7) 0.005(7) -0.005(8)
C18 0.069(11) 0.078(11) 0.032(7) 0.021(7) 0.016(7) 0.013(8)
C19 0.056(9) 0.047(8) 0.059(9) 0.022(7) 0.013(7) 0.008(7)
C20 0.050(8) 0.052(8) 0.031(7) 0.008(6) -0.006(6) 0.001(6)
C21 0.043(7) 0.043(7) 0.028(6) 0.006(5) -0.007(5) -0.004(6)
C22 0.093(15) 0.088(13) 0.047(9) 0.003(8) 0.029(10) 0.017(10)
C23 0.15(2) 0.075(13) 0.050(10) -0.028(9) -0.017(12) -0.003(12)
C24 0.102(16) 0.047(10) 0.098(14) -0.008(9) 0.038(12) 0.008(9)
C25 0.041(7) 0.023(6) 0.041(7) -0.008(5) 0.003(6) 0.000(5)
C26 0.042(7) 0.045(7) 0.029(6) -0.009(5) 0.002(5) -0.004(6)
C27 0.024(7) 0.060(9) 0.061(9) -0.018(7) 0.001(6) -0.003(6)
C28 0.050(9) 0.055(9) 0.062(10) -0.018(7) 0.005(8) -0.018(7)
C29 0.072(11) 0.035(7) 0.055(9) -0.005(6) 0.022(8) -0.011(7)
C30 0.049(8) 0.033(7) 0.041(7) -0.005(5) 0.012(6) -0.003(6)
C31 0.051(8) 0.039(7) 0.045(8) 0.008(6) 0.012(7) -0.004(6)
C32 0.089(13) 0.062(10) 0.049(9) -0.002(7) -0.021(9) 0.003(9)
C34 0.046(8) 0.052(8) 0.042(8) -0.003(6) -0.004(6) 0.005(6)
C35 0.061(11) 0.112(14) 0.034(8) 0.009(8) -0.016(7) -0.021(9)
C36 0.050(10) 0.059(10) 0.088(13) 0.007(9) 0.009(9) 0.008(8)

loop_
_geom_bond_atom_site_label_1
_geom_bond_atom_site_label_2
_geom_bond_distance
_geom_bond_site_symmetry_2
_geom_bond_publ_flag
Lu1 N3 2.224(9) . ?
Lu1 C21 2.401(12) . ?
Lu1 N1 2.476(9) . ?
Lu1 N2 2.479(10) . ?
Lu1 C2 2.597(13) . ?
Lu1 C1 2.627(13) . ?
Lu1 C3 2.635(12) . ?
Lu1 C5 2.632(15) . ?
Lu1 C4 2.651(15) . ?
Si1 C21 1.857(12) . ?
Si1 C22 1.870(16) . ?
Si1 C23 1.892(17) . ?
Si1 C24 1.920(19) . ?
N1 C11 1.331(15) . ?
N1 C15 1.343(15) . ?
N2 C16 1.351(16) . ?
N2 C20 1.343(17) . ?
N3 C25 1.377(15) . ?
C1 C5 1.39(2) . ?
C1 C2 1.432(19) . ?
C1 C6 1.50(2) . ?
C2 C3 1.405(19) . ?
C2 C7 1.49(2) . ?
C3 C4 1.415(18) . ?
C3 C8 1.514(18) . ?
C4 C5 1.41(2) . ?
C4 C9 1.49(2) . ?
C5 C10 1.496(19) . ?
C11 C12 1.385(17) . ?
C12 C13 1.38(2) . ?
C13 C14 1.38(2) . ?
C14 C15 1.404(17) . ?
C15 C16 1.495(17) . ?
C16 C17 1.387(18) . ?
C17 C18 1.35(2) . ?
C18 C19 1.37(2) . ?
C19 C20 1.385(18) . ?
C25 C26 1.394(17) . ?
C25 C30 1.437(17) . ?
C26 C27 1.430(17) . ?
C26 C34 1.549(18) . ?
C27 C28 1.39(2) . ?
C28 C29 1.38(2) . ?
C29 C30 1.391(19) . ?
C30 C31 1.513(19) . ?
C31 C32 1.516(19) . ?
C31 C33 1.53(2) . ?
C34 C35 1.511(19) . ?
C34 C36 1.57(2) . ?
